data_4350118
loop_
_publ_author_name
'Chang, Wei-Kuo'
'Wur, Ching-Shuei'
'Wang, Sue-Lein'
'Chiang, Ray-Kuang'

_publ_section_title
;
 Hydrothermal synthesis and characterization of two cobalt phosphates
 based on double-four-ring units with fluorine-occlusion and
 phosphite-substitution modifications.
;
_journal_issue 17
_journal_name_full 'Inorganic chemistry'
_journal_page_first 6622
_journal_page_last 6627
_journal_paper_doi 10.1021/ic051634f
_journal_volume 45
_journal_year 2006
_chemical_formula_moiety '(H2en)2Co4F[H(PO4)2](PO4)2 .2H2O'
_chemical_formula_sum 'C4 H23 Co4 F N4 O17 P4'
_chemical_formula_weight 777.86
_space_group_IT_number 63
_space_group_name_Hall '-C 2c 2'
_space_group_name_H-M_alt 'C m c m'
_symmetry_cell_setting orthorhombic
_symmetry_space_group_name_H-M 'C m c m'
_atom_sites_solution_hydrogens geom
_atom_sites_solution_primary direct
_atom_sites_solution_secondary difmap
_audit_creation_method SHELXL-97
_cell_angle_alpha 90.00
_cell_angle_beta 90.00
_cell_angle_gamma 90.00
_cell_formula_units_Z 4
_cell_length_a 14.8952(14)
_cell_length_b 9.7133(9)
_cell_length_c 13.6878(12)
_cell_measurement_reflns_used 600
_cell_measurement_temperature 295(2)
_cell_measurement_theta_max 28.23
_cell_measurement_theta_min 2.50
_cell_volume 1980.4(3)
_computing_cell_refinement 'Bruker SMART'
_computing_data_collection 'Bruker SMART'
_computing_data_reduction 'Bruker SHELXTL'
_computing_molecular_graphics 'Bruker SHELXTL'
_computing_publication_material 'Bruker SHELXTL'
_computing_structure_refinement 'SHELXL-97 (Sheldrick, 1997)'
_computing_structure_solution 'SHELXS-97 (Sheldrick, 1990)'
_diffrn_ambient_temperature 295(2)
_diffrn_measured_fraction_theta_full 0.939
_diffrn_measured_fraction_theta_max 0.939
_diffrn_measurement_device_type 'CCD area detector'
_diffrn_measurement_method 'phi and omega scans'
_diffrn_radiation_monochromator graphite
_diffrn_radiation_source 'fine-focus sealed tube'
_diffrn_radiation_type MoK\a
_diffrn_radiation_wavelength 0.71073
_diffrn_reflns_av_R_equivalents 0.0238
_diffrn_reflns_av_sigmaI/netI 0.0137
_diffrn_reflns_limit_h_max 19
_diffrn_reflns_limit_h_min -19
_diffrn_reflns_limit_k_max 7
_diffrn_reflns_limit_k_min -12
_diffrn_reflns_limit_l_max 18
_diffrn_reflns_limit_l_min -17
_diffrn_reflns_number 5750
_diffrn_reflns_theta_full 28.23
_diffrn_reflns_theta_max 28.23
_diffrn_reflns_theta_min 2.50
_exptl_absorpt_coefficient_mu 3.721
_exptl_absorpt_correction_T_max 0.902
_exptl_absorpt_correction_T_min 0.693
_exptl_absorpt_correction_type empirical
_exptl_absorpt_process_details none
_exptl_crystal_colour purple
_exptl_crystal_density_diffrn 2.609
_exptl_crystal_density_meas ?
_exptl_crystal_density_method 'not measured'
_exptl_crystal_description Columnar
_exptl_crystal_F_000 1552
_exptl_crystal_size_max '0.45 mm'
_exptl_crystal_size_mid '0.40 mm'
_exptl_crystal_size_min '0.35 mm'
_refine_diff_density_max 0.475
_refine_diff_density_min -0.531
_refine_diff_density_rms 0.086
_refine_ls_extinction_coef 0.0049(2)
_refine_ls_extinction_expression Fc^*^=kFc[1+0.001xFc^2^\l^3^/sin(2\q)]^-1/4^
_refine_ls_extinction_method SHELXL
_refine_ls_goodness_of_fit_ref 1.186
_refine_ls_hydrogen_treatment mixed
_refine_ls_matrix_type full
_refine_ls_number_parameters 94
_refine_ls_number_reflns 1243
_refine_ls_number_restraints 0
_refine_ls_restrained_S_all 1.186
_refine_ls_R_factor_all 0.0229
_refine_ls_R_factor_gt 0.0226
_refine_ls_shift/su_max 0.001
_refine_ls_shift/su_mean 0.000
_refine_ls_structure_factor_coef Fsqd
_refine_ls_weighting_details 'calc w=1/[\s^2^(Fo^2^)+(0.0258P)^2^+6.8760P] where P=(Fo^2^+2Fc^2^)/3'
_refine_ls_weighting_scheme calc
_refine_ls_wR_factor_gt 0.0626
_refine_ls_wR_factor_ref 0.0628
_reflns_number_gt 1224
_reflns_number_total 1243
_reflns_threshold_expression >2sigma(I)
_cod_data_source_file ic051634fsi20050922_091858.cif
_cod_data_source_block compound_1
_cod_depositor_comments
;
The following automatic conversions were performed:

data item '_exptl_absorpt_correction_type' value 'Empirical' was
changed to 'empirical' in accordance with the
/home/saulius/struct/COD-crude-data/automatic-downloads/DataCite-retrospective/ACS/depositions/lib/dictionaries/cif_core.dic
dictionary named 'cif_core.dic' version 2.4.2 last updated on
2011-04-26.

data item '_symmetry_cell_setting' value 'Orthorhombic' was changed
to 'orthorhombic' in accordance with the
/home/saulius/struct/COD-crude-data/automatic-downloads/DataCite-retrospective/ACS/depositions/lib/dictionaries/cif_core.dic
dictionary named 'cif_core.dic' version 2.4.2 last updated on
2011-04-26.

data item '_exptl_crystal_density_meas' value 'not measured' was
changed to '?' -- the value is perceived as not measured.

Automatic conversion script
Id: cif_fix_values 6909 2019-04-08 15:41:33Z antanas 
;
_cod_original_sg_symbol_H-M Cmcm
_cod_database_code 4350118

loop_
_symmetry_equiv_pos_as_xyz
'x, y, z'
'-x, -y, z+1/2'
'-x, y, -z+1/2'
'x, -y, -z'
'x+1/2, y+1/2, z'
'-x+1/2, -y+1/2, z+1/2'
'-x+1/2, y+1/2, -z+1/2'
'x+1/2, -y+1/2, -z'
'-x, -y, -z'
'x, y, -z-1/2'
'x, -y, z-1/2'
'-x, y, z'
'-x+1/2, -y+1/2, -z'
'x+1/2, y+1/2, -z-1/2'
'x+1/2, -y+1/2, z-1/2'
'-x+1/2, y+1/2, z'

loop_
_atom_site_label
_atom_site_type_symbol
_atom_site_fract_x
_atom_site_fract_y
_atom_site_fract_z
_atom_site_U_iso_or_equiv
_atom_site_adp_type
_atom_site_occupancy
_atom_site_symmetry_multiplicity
_atom_site_calc_flag
_atom_site_refinement_flags
Co1 Co 0.0000 0.04940(4) 0.61247(3) 0.01369(14) Uani 1 2 d S
Co2 Co 0.12905(3) -0.21451(4) 0.7500 0.01294(14) Uani 1 2 d S
P1 P 0.0000 0.27469(8) 0.42756(6) 0.01207(18) Uani 1 2 d S
P2 P 0.16276(5) 0.11257(8) 0.7500 0.01213(18) Uani 1 2 d S
O1 O 0.0000 0.1257(2) 0.46554(16) 0.0193(5) Uani 1 2 d S
O2 O 0.0000 0.3713(2) 0.51825(16) 0.0169(5) Uani 1 2 d S
O3 O 0.08541(11) -0.30404(17) 0.86939(13) 0.0211(4) Uani 1 1 d .
O4 O 0.19329(15) -0.0391(2) 0.7500 0.0194(5) Uani 1 2 d S
O5 O 0.10816(11) 0.14201(17) 0.65694(12) 0.0213(4) Uani 1 1 d .
O6 O 0.25486(17) -0.2961(3) 0.7500 0.0272(6) Uani 1 2 d S
F1 F 0.0000 -0.0840(3) 0.7500 0.0157(5) Uani 1 4 d S
N1 N 0.32655(16) -0.0809(3) 0.8939(2) 0.0346(6) Uani 1 1 d .
C1 C 0.2625(2) -0.0695(3) 0.9767(2) 0.0314(6) Uani 1 1 d .
O7 O 0.0000 0.4140(6) 0.7500 0.0656(17) Uani 1 4 d S
H4 H 0.2087 -0.0956 0.9524 0.050 Uiso 1 1 d .
H5 H 0.2751 -0.1301 1.0237 0.050 Uiso 1 1 d .
H1 H 0.3577 -0.0028 0.8820 0.050 Uiso 1 1 d .
H3 H 0.3793 -0.0989 0.9271 0.050 Uiso 1 1 d .
H2 H 0.3391 -0.1767 0.8717 0.050 Uiso 1 1 d .
H7 H 0.0000 0.4621 0.6910 0.050 Uiso 1 2 d S
H6 H 0.0000 0.5000 0.5000 0.050 Uiso 1 4 d S

loop_
_atom_site_aniso_label
_atom_site_aniso_U_11
_atom_site_aniso_U_22
_atom_site_aniso_U_33
_atom_site_aniso_U_23
_atom_site_aniso_U_13
_atom_site_aniso_U_12
Co1 0.0138(2) 0.0136(2) 0.0137(2) -0.00182(15) 0.000 0.000
Co2 0.0118(2) 0.0132(2) 0.0139(2) 0.000 0.000 0.00023(14)
P1 0.0129(4) 0.0110(4) 0.0122(4) -0.0001(3) 0.000 0.000
P2 0.0096(3) 0.0115(4) 0.0153(4) 0.000 0.000 -0.0021(3)
O1 0.0318(13) 0.0119(10) 0.0142(10) 0.0015(8) 0.000 0.000
O2 0.0213(11) 0.0157(10) 0.0137(10) -0.0048(8) 0.000 0.000
O3 0.0196(8) 0.0231(8) 0.0206(8) 0.0059(7) 0.0065(7) 0.0070(6)
O4 0.0152(10) 0.0134(11) 0.0297(12) 0.000 0.000 0.0014(8)
O5 0.0208(8) 0.0231(8) 0.0200(8) 0.0066(6) -0.0056(7) -0.0057(7)
O6 0.0136(11) 0.0232(13) 0.0447(15) 0.000 0.000 0.0087(10)
F1 0.0149(12) 0.0160(12) 0.0162(12) 0.000 0.000 0.000
N1 0.0242(11) 0.0325(12) 0.0472(15) -0.0194(11) -0.0084(10) 0.0066(10)
C1 0.0361(14) 0.0305(14) 0.0276(13) 0.0035(11) -0.0095(11) -0.0115(11)
O7 0.104(5) 0.055(3) 0.038(3) 0.000 0.000 0.000

loop_
_atom_type_symbol
_atom_type_description
_atom_type_scat_dispersion_real
_atom_type_scat_dispersion_imag
_atom_type_scat_source
C C 0.0033 0.0016 'International Tables Vol C Tables 4.2.6.8 and 6.1.1.4'
H H 0.0000 0.0000 'International Tables Vol C Tables 4.2.6.8 and 6.1.1.4'
N N 0.0061 0.0033 'International Tables Vol C Tables 4.2.6.8 and 6.1.1.4'
O O 0.0106 0.0060 'International Tables Vol C Tables 4.2.6.8 and 6.1.1.4'
F F 0.0171 0.0103 'International Tables Vol C Tables 4.2.6.8 and 6.1.1.4'
P P 0.1023 0.0942 'International Tables Vol C Tables 4.2.6.8 and 6.1.1.4'
Co Co 0.3494 0.9721 'International Tables Vol C Tables 4.2.6.8 and 6.1.1.4'

loop_
_geom_angle_atom_site_label_1
_geom_angle_atom_site_label_2
_geom_angle_atom_site_label_3
_geom_angle
_geom_angle_site_symmetry_1
_geom_angle_site_symmetry_3
O5 Co1 O5 112.02(11) . 12
O5 Co1 O1 123.96(5) . 9_556
O5 Co1 O1 123.96(5) 12 9_556
O5 Co1 O1 97.69(6) . .
O5 Co1 O1 97.69(6) 12 .
O1 Co1 O1 78.11(10) 9_556 .
O5 Co1 F1 90.25(6) . .
O5 Co1 F1 90.25(6) 12 .
O1 Co1 F1 87.58(9) 9_556 .
O1 Co1 F1 165.69(8) . .
O4 Co2 O3 123.28(5) . 10_557
O4 Co2 O3 123.28(5) . .
O3 Co2 O3 112.80(11) 10_557 .
O4 Co2 O6 83.61(10) . .
O3 Co2 O6 97.61(6) 10_557 .
O3 Co2 O6 97.61(6) . .
O4 Co2 F1 85.92(9) . .
O3 Co2 F1 88.13(6) 10_557 .
O3 Co2 F1 88.13(6) . .
O6 Co2 F1 169.53(9) . .
O3 P1 O3 112.77(14) 11 2_554
O3 P1 O1 110.60(8) 11 .
O3 P1 O1 110.60(8) 2_554 .
O3 P1 O2 107.66(8) 11 .
O3 P1 O2 107.66(8) 2_554 .
O1 P1 O2 107.31(13) . .
O6 P2 O5 108.64(8) 7_556 .
O6 P2 O5 108.64(8) 7_556 10_557
O5 P2 O5 111.82(14) . 10_557
O6 P2 O4 108.71(14) 7_556 .
O5 P2 O4 109.49(8) . .
O5 P2 O4 109.49(8) 10_557 .
P1 O1 Co1 128.12(14) . 9_556
P1 O1 Co1 129.99(13) . .
Co1 O1 Co1 101.89(10) 9_556 .
P1 O3 Co2 128.86(10) 2 .
P2 O4 Co2 133.53(14) . .
P2 O5 Co1 127.72(10) . .
P2 O6 Co2 167.07(17) 7_546 .
Co1 F1 Co1 110.92(11) 10_557 .
Co1 F1 Co2 108.188(8) 10_557 .
Co1 F1 Co2 108.188(8) . .
Co1 F1 Co2 108.188(8) 10_557 3_556
Co1 F1 Co2 108.188(8) . 3_556
Co2 F1 Co2 113.19(11) . 3_556
N1 C1 C1 113.1(2) . 4_557

loop_
_geom_bond_atom_site_label_1
_geom_bond_atom_site_label_2
_geom_bond_distance
_geom_bond_site_symmetry_2
Co1 O5 1.9430(17) .
Co1 O5 1.9430(17) 12
Co1 O1 2.008(2) 9_556
Co1 O1 2.143(2) .
Co1 F1 2.2853(15) .
Co2 O4 1.954(2) .
Co2 O3 1.9620(17) 10_557
Co2 O3 1.9620(17) .
Co2 O6 2.035(2) .
Co2 F1 2.3027(15) .
P1 O3 1.5276(17) 11
P1 O3 1.5276(17) 2_554
P1 O1 1.538(2) .
P1 O2 1.556(2) .
P2 O6 1.514(2) 7_556
P2 O5 1.5381(16) .
P2 O5 1.5381(16) 10_557
P2 O4 1.542(2) .
O1 Co1 2.008(2) 9_556
O3 P1 1.5276(17) 2
O6 P2 1.514(2) 7_546
F1 Co1 2.2853(15) 10_557
F1 Co2 2.3027(15) 3_556
N1 C1 1.485(4) .
C1 C1 1.493(5) 4_557
